data_8100063
loop_
_publ_author_name
'Ramos Silva, M.'
'Matos Beja, A.'
'Paix\~ao, J. A.'
'Lopes, Susana H.'
'Cabral, Ana M. T. D. P. V.'
'Rocha Gonsalves, A. M. d'A.'
'Sobral, Abilio J. F. N.'

_publ_section_title
;
Crystal structure of 2-hydroxyimino-3-oxo-3-phenyl-propionic acid 
ethyl ester, C~11~H~11~NO~4~
;
_journal_issue 2
_journal_name_full 'Zeitschrift f\"ur Kristallographie - New Crystal Structures'
_journal_page_first 145
_journal_page_last 146
_journal_volume 219
_journal_year 2004
_chemical_formula_moiety 'C11 H11 N O4'
_chemical_formula_sum 'C11 H11 N O4'
_chemical_formula_weight 221.21
_space_group_IT_number 33
_symmetry_cell_setting orthorhombic
_symmetry_space_group_name_Hall 'P 2c -2n'
_symmetry_space_group_name_H-M 'P n a 21'
_cell_angle_alpha 90.00
_cell_angle_beta 90.00
_cell_angle_gamma 90.00
_cell_formula_units_Z 8
_cell_length_a 18.370(4)
_cell_length_b 4.8704(13)
_cell_length_c 24.616(2)
_cell_measurement_temperature 293(2)
_cell_volume 2202.4(8)
_diffrn_ambient_temperature 293(2)
_exptl_crystal_density_diffrn 1.334
_cod_database_code 8100063

loop_
_symmetry_equiv_pos_as_xyz
'x, y, z'
'-x, -y, z+1/2'
'-x+1/2, y+1/2, z+1/2'
'x+1/2, -y+1/2, z'

loop_
_atom_site_label
_atom_site_type_symbol
_atom_site_fract_x
_atom_site_fract_y
_atom_site_fract_z
_atom_site_U_iso_or_equiv
_atom_site_adp_type
_atom_site_occupancy
_atom_site_symmetry_multiplicity
_atom_site_Wyckoff_symbol
_atom_site_calc_flag
_atom_site_refinement_flags
_atom_site_disorder_assembly
_atom_site_disorder_group
O1A O 0.33557(19) 0.8713(9) 0.38308(16) 0.0517(10) Uani 1 4 a d . . .
O2A O 0.2682(2) 0.7442(9) 0.45520(17) 0.0531(12) Uani 1 4 a d . . .
O3A O 0.1202(3) 1.2995(13) 0.4020(2) 0.0843(17) Uani 1 4 a d . . .
H3A H 0.1030 1.3963 0.4260 0.126 Uiso 1 4 a calc R . .
O4A O 0.2685(2) 1.3711(9) 0.32664(17) 0.0625(12) Uani 1 4 a d . . .
N1A N 0.1702(3) 1.1259(12) 0.42385(19) 0.0570(13) Uani 1 4 a d . . .
C1A C 0.4575(3) 0.728(2) 0.3672(3) 0.081(3) Uani 1 4 a d . . .
H1A1 H 0.4461 0.6714 0.3307 0.121 Uiso 1 4 a calc R . .
H1A2 H 0.4968 0.6183 0.3809 0.121 Uiso 1 4 a calc R . .
H1A3 H 0.4715 0.9177 0.3671 0.121 Uiso 1 4 a calc R . .
C2A C 0.3932(3) 0.6913(16) 0.4019(3) 0.0625(19) Uani 1 4 a d . . .
H2A1 H 0.3771 0.5018 0.4005 0.075 Uiso 1 4 a calc R . .
H2A2 H 0.4054 0.7349 0.4394 0.075 Uiso 1 4 a calc R . .
C3A C 0.2759(3) 0.8744(11) 0.4128(2) 0.0436(13) Uani 1 4 a d . . .
C4A C 0.2200(3) 1.0593(11) 0.3909(2) 0.0411(12) Uani 1 4 a d . . .
C5A C 0.2279(3) 1.1828(14) 0.3327(2) 0.0469(14) Uani 1 4 a d . . .
C6A C 0.1822(3) 1.0653(11) 0.2902(2) 0.0390(12) Uani 1 4 a d . . .
C7A C 0.1338(3) 0.8507(13) 0.2996(3) 0.0515(15) Uani 1 4 a d . . .
H7A H 0.1300 0.7733 0.3340 0.062 Uiso 1 4 a calc R . .
C8A C 0.0915(3) 0.7534(16) 0.2574(3) 0.061(2) Uani 1 4 a d . . .
H8A H 0.0589 0.6112 0.2639 0.074 Uiso 1 4 a calc R . .
C9A C 0.0965(4) 0.8605(17) 0.2066(3) 0.071(2) Uani 1 4 a d . . .
H9A H 0.0681 0.7901 0.1786 0.085 Uiso 1 4 a calc R . .
C10A C 0.1428(4) 1.0701(16) 0.1970(3) 0.073(2) Uani 1 4 a d . . .
H10A H 0.1456 1.1452 0.1623 0.087 Uiso 1 4 a calc R . .
C11A C 0.1859(4) 1.1740(16) 0.2379(2) 0.0593(16) Uani 1 4 a d . . .
H11A H 0.2178 1.3177 0.2305 0.071 Uiso 1 4 a calc R . .
O1B O 0.57620(18) 0.8897(9) 0.04674(16) 0.0516(11) Uani 1 4 a d . . .
O2B O 0.5110(2) 0.7488(11) -0.02491(19) 0.0638(15) Uani 1 4 a d . . .
O3B O 0.3553(2) 1.2746(11) 0.0271(2) 0.0691(14) Uani 1 4 a d . . .
H3B H 0.3213 1.2890 0.0057 0.104 Uiso 1 4 a calc R . .
O4B O 0.5035(3) 1.3866(10) 0.09917(18) 0.0638(13) Uani 1 4 a d . . .
N1B N 0.4084(3) 1.1115(14) 0.0047(2) 0.0616(16) Uani 1 4 a d . . .
C1B C 0.7007(4) 0.796(2) 0.0636(4) 0.097(3) Uani 1 4 a d . . .
H1B1 H 0.7148 0.9797 0.0545 0.146 Uiso 1 4 a calc R . .
H1B2 H 0.7400 0.6724 0.0557 0.146 Uiso 1 4 a calc R . .
H1B3 H 0.6890 0.7858 0.1016 0.146 Uiso 1 4 a calc R . .
C2B C 0.6361(3) 0.7167(15) 0.0311(3) 0.0596(18) Uani 1 4 a d . . .
H2B1 H 0.6462 0.7389 -0.0073 0.072 Uiso 1 4 a calc R . .
H2B2 H 0.6240 0.5257 0.0378 0.072 Uiso 1 4 a calc R . .
C3B C 0.5179(3) 0.8812(13) 0.0155(2) 0.0453(14) Uani 1 4 a d . . .
C4B C 0.4595(3) 1.0623(12) 0.0378(2) 0.0429(13) Uani 1 4 a d . . .
C5B C 0.4665(3) 1.1881(13) 0.0944(2) 0.0409(13) Uani 1 4 a d . . .
C6B C 0.4252(3) 1.0562(11) 0.1398(2) 0.0403(12) Uani 1 4 a d . . .
C7B C 0.3788(3) 0.8365(14) 0.1301(3) 0.0522(15) Uani 1 4 a d . . .
H7B H 0.3738 0.7626 0.0954 0.063 Uiso 1 4 a calc R . .
C8B C 0.3405(4) 0.7317(14) 0.1736(3) 0.059(2) Uani 1 4 a d . . .
H8B H 0.3073 0.5911 0.1672 0.071 Uiso 1 4 a calc R . .
C9B C 0.3487(4) 0.8225(18) 0.2242(3) 0.069(2) Uani 1 4 a d . . .
H9B H 0.3234 0.7398 0.2525 0.083 Uiso 1 4 a calc R . .
C10B C 0.3950(4) 1.0400(16) 0.2347(3) 0.071(2) Uani 1 4 a d . . .
H10B H 0.4004 1.1042 0.2701 0.085 Uiso 1 4 a calc R . .
C11B C 0.4342(3) 1.1649(16) 0.1920(2) 0.0550(16) Uani 1 4 a d . . .
H11B H 0.4648 1.3136 0.1983 0.066 Uiso 1 4 a calc R . .

loop_
_atom_site_aniso_label
_atom_site_aniso_U_11
_atom_site_aniso_U_22
_atom_site_aniso_U_33
_atom_site_aniso_U_23
_atom_site_aniso_U_13
_atom_site_aniso_U_12
O1A 0.0387(18) 0.066(3) 0.051(2) 0.010(2) -0.0013(16) 0.0056(18)
O2A 0.054(2) 0.063(3) 0.042(3) 0.0156(19) 0.0060(18) 0.005(2)
O3A 0.081(3) 0.129(4) 0.044(3) 0.018(3) 0.028(2) 0.059(3)
O4A 0.067(2) 0.070(3) 0.050(2) 0.013(2) 0.000(2) -0.019(2)
N1A 0.063(3) 0.066(3) 0.041(3) 0.005(3) 0.013(2) 0.017(3)
C1A 0.042(3) 0.135(7) 0.066(5) 0.031(4) 0.013(3) 0.020(4)
C2A 0.041(3) 0.079(4) 0.068(5) 0.019(4) -0.009(3) 0.009(3)
C3A 0.042(3) 0.042(3) 0.046(3) 0.002(3) -0.001(2) -0.009(2)
C4A 0.040(2) 0.049(3) 0.034(3) 0.010(2) 0.001(2) -0.004(2)
C5A 0.052(3) 0.058(3) 0.031(3) 0.008(3) -0.004(3) -0.012(3)
C6A 0.040(2) 0.040(3) 0.037(3) 0.002(2) 0.002(2) 0.010(2)
C7A 0.045(3) 0.060(4) 0.049(3) 0.006(3) -0.005(3) -0.002(3)
C8A 0.049(3) 0.076(5) 0.059(5) -0.014(3) -0.008(3) -0.003(3)
C9A 0.066(4) 0.078(5) 0.069(5) -0.005(4) -0.023(3) 0.022(4)
C10A 0.086(5) 0.086(5) 0.046(4) 0.002(4) -0.006(3) 0.016(4)
C11A 0.063(3) 0.077(4) 0.038(3) -0.001(3) 0.004(3) 0.005(4)
O1B 0.0388(19) 0.061(3) 0.054(2) -0.003(2) -0.0013(17) -0.0021(18)
O2B 0.052(2) 0.093(4) 0.046(3) -0.021(2) 0.001(2) 0.010(2)
O3B 0.057(2) 0.110(4) 0.040(2) -0.007(2) -0.010(2) 0.033(3)
O4B 0.080(3) 0.063(3) 0.049(3) -0.002(2) 0.003(2) -0.018(2)
N1B 0.047(3) 0.091(4) 0.047(3) -0.011(3) -0.008(2) 0.011(3)
C1B 0.048(4) 0.139(8) 0.105(8) 0.011(6) 0.001(4) 0.016(5)
C2B 0.040(3) 0.083(5) 0.055(4) -0.004(3) 0.006(3) 0.007(3)
C3B 0.042(3) 0.061(4) 0.032(3) 0.001(3) 0.002(2) -0.009(3)
C4B 0.040(3) 0.056(3) 0.033(3) 0.007(2) -0.001(2) -0.006(3)
C5B 0.033(2) 0.054(4) 0.036(3) 0.000(3) -0.006(2) 0.000(3)
C6B 0.034(2) 0.049(3) 0.038(3) 0.005(3) -0.006(2) 0.000(2)
C7B 0.038(3) 0.071(4) 0.047(3) 0.008(3) -0.001(2) 0.002(3)
C8B 0.051(3) 0.051(4) 0.077(6) 0.012(3) 0.014(4) 0.002(3)
C9B 0.059(4) 0.093(5) 0.054(4) 0.033(4) 0.018(3) 0.015(4)
C10B 0.090(5) 0.088(5) 0.034(3) 0.008(3) 0.009(3) 0.024(5)
C11B 0.054(3) 0.073(4) 0.038(3) -0.006(3) -0.002(3) 0.008(3)

loop_
_geom_bond_atom_site_label_1
_geom_bond_atom_site_label_2
_geom_bond_distance
_geom_bond_site_symmetry_2
_geom_bond_publ_flag
O1A C3A 1.318(6) . ?
O1A C2A 1.451(7) . ?
O2A C3A 1.228(7) . ?
O3A N1A 1.360(7) . ?
O3A H3A 0.8200 . ?
O4A C5A 1.192(7) . ?
N1A C4A 1.266(7) . ?
C1A C2A 1.468(8) . ?
C1A H1A1 0.9600 . ?
C1A H1A2 0.9600 . ?
C1A H1A3 0.9600 . ?
C2A H2A1 0.9700 . ?
C2A H2A2 0.9700 . ?
C3A C4A 1.469(7) . ?
C4A C5A 1.557(8) . ?
C5A C6A 1.458(8) . ?
C6A C11A 1.392(9) . ?
C6A C7A 1.391(8) . ?
C7A C8A 1.380(9) . ?
C7A H7A 0.9300 . ?
C8A C9A 1.355(11) . ?
C8A H8A 0.9300 . ?
C9A C10A 1.351(11) . ?
C9A H9A 0.9300 . ?
C10A C11A 1.376(10) . ?
C10A H10A 0.9300 . ?
C11A H11A 0.9300 . ?
O1B C3B 1.318(6) . ?
O1B C2B 1.438(7) . ?
O2B C3B 1.192(7) . ?
O3B N1B 1.373(7) . ?
O3B H3B 0.8200 . ?
O4B C5B 1.188(7) . ?
N1B C4B 1.265(7) . ?
C1B C2B 1.481(10) . ?
C1B H1B1 0.9600 . ?
C1B H1B2 0.9600 . ?
C1B H1B3 0.9600 . ?
C2B H2B1 0.9700 . ?
C2B H2B2 0.9700 . ?
C3B C4B 1.492(8) . ?
C4B C5B 1.527(8) . ?
C5B C6B 1.495(8) . ?
C6B C7B 1.388(8) . ?
C6B C11B 1.397(8) . ?
C7B C8B 1.378(9) . ?
C7B H7B 0.9300 . ?
C8B C9B 1.329(11) . ?
C8B H8B 0.9300 . ?
C9B C10B 1.383(11) . ?
C9B H9B 0.9300 . ?
C10B C11B 1.411(10) . ?
C10B H10B 0.9300 . ?
C11B H11B 0.9300 . ?

loop_
_cod_related_entry_id
_cod_related_entry_database
_cod_related_entry_code
1 ChemSpider 4911420
